data_2311781
loop_
_publ_author_name
'Fulle, Kyle'
'Sanjeewa, Liurukara D.'
'McMillen, Colin D.'
'Kolis, Joseph W.'

_publ_section_title
;
 Crystal chemistry and the role of ionic radius in rare earth
 tetrasilicates:
 Ba<sub>2</sub>RE<sub>2</sub>Si<sub>4</sub>O<sub>12</sub>F<sub>2</sub> (RE
 = Er<sup>3+</sup>-Lu<sup>3+</sup>) and
 Ba<sub>2</sub>RE<sub>2</sub>Si<sub>4</sub>O<sub>13</sub> (RE =
 La<sup>3+</sup>-Ho<sup>3+</sup>).
;
_journal_issue 'Pt 5'
_journal_name_full 'Acta crystallographica Section B, Structural science, crystal engineering and materials'
_journal_page_first 907
_journal_page_last 915
_journal_paper_doi 10.1107/S2052520617009544
_journal_volume 73
_journal_year 2017
_chemical_formula_sum 'Ba2 O13 Si4 Tb2'
_chemical_formula_weight 912.88
_space_group_crystal_system monoclinic
_space_group_IT_number 15
_space_group_name_Hall '-C 2yc'
_space_group_name_H-M_alt 'C 1 2/c 1'
_audit_creation_method SHELXL-2014/7
_cell_angle_alpha 90
_cell_angle_beta 104.1469(15)
_cell_angle_gamma 90
_cell_formula_units_Z 4
_cell_length_a 12.8568(5)
_cell_length_b 5.2019(2)
_cell_length_c 17.5243(7)
_cell_measurement_reflns_used 7901
_cell_measurement_temperature 298(2)
_cell_measurement_theta_max 33.22
_cell_measurement_theta_min 2.46
_cell_volume 1136.48(8)
_computing_cell_refinement 'Bruker SAINT'
_computing_data_collection 'Bruker APEX3'
_computing_data_reduction 'Bruker SAINT'
_computing_molecular_graphics 'DIAMOND (Bradenburg, 1999)'
_computing_publication_material 'Bruker SHELXTL'
_computing_structure_refinement 'SHELXL-2014 (Sheldrick 2014)'
_computing_structure_solution 'SHELXL-2014 (Sheldrick 2014)'
_diffrn_ambient_temperature 302(2)
_diffrn_measured_fraction_theta_full 0.998
_diffrn_measured_fraction_theta_max 0.997
_diffrn_measurement_device_type 'Bruker Photon 100'
_diffrn_measurement_method '\f and \w scans'
_diffrn_radiation_type MoK\a
_diffrn_radiation_wavelength 0.71073
_diffrn_reflns_av_R_equivalents 0.0347
_diffrn_reflns_av_unetI/netI 0.0238
_diffrn_reflns_Laue_measured_fraction_full 0.998
_diffrn_reflns_Laue_measured_fraction_max 0.997
_diffrn_reflns_limit_h_max 16
_diffrn_reflns_limit_h_min -16
_diffrn_reflns_limit_k_max 6
_diffrn_reflns_limit_k_min -6
_diffrn_reflns_limit_l_max 22
_diffrn_reflns_limit_l_min -22
_diffrn_reflns_number 6944
_diffrn_reflns_point_group_measured_fraction_full 0.998
_diffrn_reflns_point_group_measured_fraction_max 0.997
_diffrn_reflns_theta_full 25.242
_diffrn_reflns_theta_max 26.496
_diffrn_reflns_theta_min 2.397
_diffrn_source Ius
_exptl_absorpt_coefficient_mu 19.626
_exptl_absorpt_correction_T_max 1.0000
_exptl_absorpt_correction_T_min 0.8387
_exptl_absorpt_correction_type multi-scan
_exptl_absorpt_process_details 'SADABS, Bruker'
_exptl_crystal_colour colourless
_exptl_crystal_density_diffrn 5.335
_exptl_crystal_description block
_exptl_crystal_F_000 1608
_exptl_crystal_size_max 0.162
_exptl_crystal_size_mid 0.158
_exptl_crystal_size_min 0.064
_refine_diff_density_max 1.084
_refine_diff_density_min -0.936
_refine_diff_density_rms 0.245
_refine_ls_extinction_coef 0.00262(8)
_refine_ls_extinction_expression Fc^*^=kFc[1+0.001xFc^2^\l^3^/sin(2\q)]^-1/4^
_refine_ls_extinction_method 'SHELXL-2014/7 (Sheldrick 2014'
_refine_ls_goodness_of_fit_ref 1.194
_refine_ls_hydrogen_treatment undef
_refine_ls_matrix_type full
_refine_ls_number_parameters 97
_refine_ls_number_reflns 1177
_refine_ls_number_restraints 0
_refine_ls_restrained_S_all 1.194
_refine_ls_R_factor_all 0.0200
_refine_ls_R_factor_gt 0.0170
_refine_ls_shift/su_max 0.002
_refine_ls_shift/su_mean 0.000
_refine_ls_structure_factor_coef Fsqd
_refine_ls_weighting_details 'w=1/[\s^2^(Fo^2^)+(0.0119P)^2^+18.0813P] where P=(Fo^2^+2Fc^2^)/3'
_refine_ls_weighting_scheme calc
_refine_ls_wR_factor_gt 0.0393
_refine_ls_wR_factor_ref 0.0485
_reflns_Friedel_coverage 0.000
_reflns_number_gt 1098
_reflns_number_total 1177
_reflns_threshold_expression 'I > 2\s(I)'
_cod_data_source_file rm5005sup1.cif
_cod_data_source_block Tb
_cod_original_sg_symbol_H-M 'C 2/c'
_cod_database_code 2311781
_shelx_shelxl_version_number 2014/7
_shelx_space_group_comment
;
The symmetry employed for this shelxl refinement is uniquely defined
by the following loop, which should always be used as a source of
symmetry information in preference to the above space-group names.
They are only intended as comments.
;
_shelx_estimated_absorpt_t_min 0.143
_shelx_estimated_absorpt_t_max 0.366

loop_
_space_group_symop_operation_xyz
'x, y, z'
'-x, y, -z+1/2'
'x+1/2, y+1/2, z'
'-x+1/2, y+1/2, -z+1/2'
'-x, -y, -z'
'x, -y, z-1/2'
'-x+1/2, -y+1/2, -z'
'x+1/2, -y+1/2, z-1/2'

loop_
_atom_site_label
_atom_site_type_symbol
_atom_site_fract_x
_atom_site_fract_y
_atom_site_fract_z
_atom_site_U_iso_or_equiv
_atom_site_adp_type
_atom_site_occupancy
_atom_site_site_symmetry_order
_atom_site_calc_flag
_atom_site_refinement_flags_posn
_atom_site_refinement_flags_adp
_atom_site_refinement_flags_occupancy
Tb1 Tb 0.88615(2) 0.01050(4) 0.41555(2) 0.00352(12) Uani 1 1 d . . .
Ba1 Ba 0.66248(2) 0.49457(5) 0.33304(2) 0.00617(12) Uani 1 1 d . . .
Si1 Si 0.88092(11) -0.4664(3) 0.54303(8) 0.0030(3) Uani 1 1 d . . .
Si2 Si 1.06229(11) -0.5447(3) 0.68364(8) 0.0035(3) Uani 1 1 d . . .
O1 O 0.9808(3) -0.6440(6) 0.6000(2) 0.0046(7) Uani 1 1 d . . .
O2 O 0.7934(3) -0.4569(7) 0.5959(2) 0.0078(7) Uani 1 1 d . . .
O3 O 0.9292(3) -0.1766(6) 0.5377(2) 0.0054(7) Uani 1 1 d . . .
O4 O 0.8433(3) -0.5999(7) 0.4588(2) 0.0073(7) Uani 1 1 d . . .
O5 O 0.5000 0.1432(9) 0.2500 0.0063(10) Uani 1 2 d S T P
O6 O 0.9190(3) 0.2426(7) 0.3110(2) 0.0080(7) Uani 1 1 d . . .
O7 O 0.8352(3) -0.2715(7) 0.3069(2) 0.0054(7) Uani 1 1 d . . .

loop_
_atom_site_aniso_label
_atom_site_aniso_U_11
_atom_site_aniso_U_22
_atom_site_aniso_U_33
_atom_site_aniso_U_23
_atom_site_aniso_U_13
_atom_site_aniso_U_12
Tb1 0.00309(15) 0.00519(16) 0.00301(16) 0.00009(8) 0.00216(10) -0.00016(8)
Ba1 0.00615(18) 0.00703(18) 0.00599(19) -0.00101(10) 0.00274(13) -0.00200(10)
Si1 0.0025(6) 0.0047(6) 0.0021(6) -0.0005(5) 0.0014(5) -0.0007(5)
Si2 0.0046(6) 0.0036(6) 0.0033(6) 0.0002(5) 0.0026(5) -0.0001(5)
O1 0.0048(16) 0.0055(16) 0.0033(16) -0.0004(14) 0.0008(13) -0.0009(13)
O2 0.0056(17) 0.0099(17) 0.0101(19) -0.0026(15) 0.0059(15) -0.0040(13)
O3 0.0074(16) 0.0043(16) 0.0052(17) 0.0012(13) 0.0026(13) 0.0001(13)
O4 0.0072(17) 0.0084(17) 0.0064(17) -0.0018(14) 0.0020(14) 0.0020(14)
O5 0.008(2) 0.008(2) 0.005(2) 0.000 0.0055(19) 0.000
O6 0.0137(18) 0.0046(16) 0.0061(17) 0.0011(14) 0.0030(14) -0.0030(13)
O7 0.0040(16) 0.0072(17) 0.0055(16) -0.0002(14) 0.0024(13) 0.0012(13)

loop_
_atom_type_symbol
_atom_type_description
_atom_type_scat_dispersion_real
_atom_type_scat_dispersion_imag
_atom_type_scat_source
O O 0.0106 0.0060 'International Tables Vol C Tables 4.2.6.8 and 6.1.1.4'
Si Si 0.0817 0.0704 'International Tables Vol C Tables 4.2.6.8 and 6.1.1.4'
Ba Ba -0.3244 2.2819 'International Tables Vol C Tables 4.2.6.8 and 6.1.1.4'
Tb Tb -0.1723 4.1537 'International Tables Vol C Tables 4.2.6.8 and 6.1.1.4'

loop_
_geom_angle_atom_site_label_1
_geom_angle_atom_site_label_2
_geom_angle_atom_site_label_3
_geom_angle
_geom_angle_site_symmetry_1
_geom_angle_site_symmetry_3
O4 Tb1 O2 79.41(13) 1_565 7_646
O4 Tb1 O3 95.17(12) 1_565 .
O2 Tb1 O3 92.20(13) 7_646 .
O4 Tb1 O6 84.56(13) 1_565 .
O2 Tb1 O6 111.68(13) 7_646 .
O3 Tb1 O6 155.54(12) . .
O4 Tb1 O7 141.03(12) 1_565 .
O2 Tb1 O7 77.21(12) 7_646 .
O3 Tb1 O7 116.37(12) . .
O6 Tb1 O7 75.81(12) . .
O4 Tb1 O3 82.50(12) 1_565 5_756
O2 Tb1 O3 160.08(12) 7_646 5_756
O3 Tb1 O3 81.12(13) . 5_756
O6 Tb1 O3 74.58(12) . 5_756
O7 Tb1 O3 122.58(12) . 5_756
O4 Tb1 O1 154.07(11) 1_565 5_746
O2 Tb1 O1 124.99(12) 7_646 5_746
O3 Tb1 O1 76.89(11) . 5_746
O6 Tb1 O1 92.70(12) . 5_746
O7 Tb1 O1 61.59(11) . 5_746
O3 Tb1 O1 71.95(11) 5_756 5_746
O4 Tb1 Si2 165.90(9) 1_565 5_746
O2 Tb1 Si2 101.67(10) 7_646 5_746
O3 Tb1 Si2 98.82(9) . 5_746
O6 Tb1 Si2 81.99(9) . 5_746
O7 Tb1 Si2 29.76(8) . 5_746
O3 Tb1 Si2 97.91(8) 5_756 5_746
O1 Tb1 Si2 31.88(7) 5_746 5_746
O4 Tb1 Si1 113.02(9) 1_565 .
O2 Tb1 Si1 77.51(10) 7_646 .
O3 Tb1 Si1 26.18(9) . .
O6 Tb1 Si1 161.84(9) . .
O7 Tb1 Si1 91.76(9) . .
O3 Tb1 Si1 102.24(8) 5_756 .
O1 Tb1 Si1 69.54(8) 5_746 .
Si2 Tb1 Si1 80.76(3) 5_746 .
O4 Tb1 Si2 62.61(9) 1_565 5_756
O2 Tb1 Si2 111.77(10) 7_646 5_756
O3 Tb1 Si2 141.75(9) . 5_756
O6 Tb1 Si2 23.28(9) . 5_756
O7 Tb1 Si2 98.30(9) . 5_756
O3 Tb1 Si2 66.13(8) 5_756 5_756
O1 Tb1 Si2 108.98(8) 5_746 5_756
Si2 Tb1 Si2 104.55(4) 5_746 5_756
Si1 Tb1 Si2 167.56(3) . 5_756
O4 Tb1 Tb1 88.17(8) 1_565 5_756
O2 Tb1 Tb1 131.75(9) 7_646 5_756
O3 Tb1 Tb1 42.39(8) . 5_756
O6 Tb1 Tb1 113.26(9) . 5_756
O7 Tb1 Tb1 130.44(8) . 5_756
O3 Tb1 Tb1 38.73(8) 5_756 5_756
O1 Tb1 Tb1 69.21(7) 5_746 5_756
Si2 Tb1 Tb1 101.01(3) 5_746 5_756
Si1 Tb1 Tb1 64.94(2) . 5_756
Si2 Tb1 Tb1 102.78(2) 5_756 5_756
O4 Tb1 Ba1 47.17(8) 1_565 .
O2 Tb1 Ba1 52.97(9) 7_646 .
O3 Tb1 Ba1 128.27(9) . .
O6 Tb1 Ba1 67.92(9) . .
O7 Tb1 Ba1 93.97(8) . .
O3 Tb1 Ba1 117.85(8) 5_756 .
O1 Tb1 Ba1 152.66(7) 5_746 .
Si2 Tb1 Ba1 122.55(3) 5_746 .
Si1 Tb1 Ba1 127.09(2) . .
Si2 Tb1 Ba1 59.73(2) 5_756 .
Tb1 Tb1 Ba1 135.315(11) 5_756 .
O7 Ba1 O2 65.40(11) 1_565 7_656
O7 Ba1 O6 77.22(10) 1_565 4_655
O2 Ba1 O6 89.73(11) 7_656 4_655
O7 Ba1 O7 83.60(7) 1_565 4_655
O2 Ba1 O7 142.26(11) 7_656 4_655
O6 Ba1 O7 61.57(10) 4_655 4_655
O7 Ba1 O4 69.69(10) 1_565 1_565
O2 Ba1 O4 75.86(11) 7_656 1_565
O6 Ba1 O4 146.90(11) 4_655 1_565
O7 Ba1 O4 114.26(10) 4_655 1_565
O7 Ba1 O5 137.07(7) 1_565 .
O2 Ba1 O5 147.10(10) 7_656 .
O6 Ba1 O5 76.83(10) 4_655 .
O7 Ba1 O5 53.95(7) 4_655 .
O4 Ba1 O5 129.68(10) 1_565 .
O7 Ba1 O3 119.37(10) 1_565 7_656
O2 Ba1 O3 55.92(10) 7_656 7_656
O6 Ba1 O3 114.34(10) 4_655 7_656
O7 Ba1 O3 156.14(9) 4_655 7_656
O4 Ba1 O3 82.18(10) 1_565 7_656
O5 Ba1 O3 102.38(7) . 7_656
O7 Ba1 O1 162.30(10) 1_565 7_646
O2 Ba1 O1 115.89(10) 7_656 7_646
O6 Ba1 O1 119.89(10) 4_655 7_646
O7 Ba1 O1 100.25(9) 4_655 7_646
O4 Ba1 O1 93.17(10) 1_565 7_646
O5 Ba1 O1 51.67(7) . 7_646
O3 Ba1 O1 60.06(9) 7_656 7_646
O7 Ba1 O2 114.06(10) 1_565 7_646
O2 Ba1 O2 128.97(13) 7_656 7_646
O6 Ba1 O2 141.25(10) 4_655 7_646
O7 Ba1 O2 82.24(10) 4_655 7_646
O4 Ba1 O2 59.23(10) 1_565 7_646
O5 Ba1 O2 70.46(10) . 7_646
O3 Ba1 O2 92.87(9) 7_656 7_646
O1 Ba1 O2 50.25(9) 7_646 7_646
O7 Ba1 O6 127.12(9) 1_565 3_455
O2 Ba1 O6 78.09(10) 7_656 3_455
O6 Ba1 O6 65.27(12) 4_655 3_455
O7 Ba1 O6 107.41(9) 4_655 3_455
O4 Ba1 O6 136.90(9) 1_565 3_455
O5 Ba1 O6 69.01(9) . 3_455
O3 Ba1 O6 54.76(9) 7_656 3_455
O1 Ba1 O6 68.49(9) 7_646 3_455
O2 Ba1 O6 118.60(9) 7_646 3_455
O7 Ba1 Si1 93.08(8) 1_565 7_656
O2 Ba1 Si1 27.83(8) 7_656 7_656
O6 Ba1 Si1 99.14(7) 4_655 7_656
O7 Ba1 Si1 160.70(7) 4_655 7_656
O4 Ba1 Si1 81.95(7) 1_565 7_656
O5 Ba1 Si1 124.43(5) . 7_656
O3 Ba1 Si1 28.75(7) 7_656 7_656
O1 Ba1 Si1 88.68(7) 7_646 7_656
O2 Ba1 Si1 116.21(7) 7_646 7_656
O6 Ba1 Si1 59.89(6) 3_455 7_656
O7 Ba1 Si2 110.17(8) 1_565 8_445
O2 Ba1 Si2 158.93(8) 7_656 8_445
O6 Ba1 Si2 69.32(7) 4_655 8_445
O7 Ba1 Si2 26.57(7) 4_655 8_445
O4 Ba1 Si2 123.16(7) 1_565 8_445
O5 Ba1 Si2 27.67(3) . 8_445
O3 Ba1 Si2 130.00(7) 7_656 8_445
O1 Ba1 Si2 74.95(7) 7_646 8_445
O2 Ba1 Si2 72.06(7) 7_646 8_445
O6 Ba1 Si2 90.49(6) 3_455 8_445
Si1 Ba1 Si2 150.02(3) 7_656 8_445
O4 Si1 O2 116.4(2) . .
O4 Si1 O3 112.3(2) . .
O2 Si1 O3 109.21(19) . .
O4 Si1 O1 108.84(18) . .
O2 Si1 O1 102.20(19) . .
O3 Si1 O1 106.95(18) . .
O4 Si1 Tb1 75.89(14) . .
O2 Si1 Tb1 119.18(15) . .
O3 Si1 Tb1 38.03(12) . .
O1 Si1 Tb1 131.35(13) . .
O4 Si1 Ba1 147.33(14) . 7_656
O2 Si1 Ba1 51.02(13) . 7_656
O3 Si1 Ba1 59.92(13) . 7_656
O1 Si1 Ba1 103.61(13) . 7_656
Tb1 Si1 Ba1 85.69(3) . 7_656
O4 Si1 Ba1 99.67(14) . 7_646
O2 Si1 Ba1 56.78(14) . 7_646
O3 Si1 Ba1 147.68(14) . 7_646
O1 Si1 Ba1 55.95(12) . 7_646
Tb1 Si1 Ba1 172.23(5) . 7_646
Ba1 Si1 Ba1 95.20(3) 7_656 7_646
O6 Si2 O7 118.3(2) 5_756 5_746
O6 Si2 O5 111.0(2) 5_756 7_646
O7 Si2 O5 105.70(19) 5_746 7_646
O6 Si2 O1 114.40(19) 5_756 .
O7 Si2 O1 103.36(19) 5_746 .
O5 Si2 O1 102.45(16) 7_646 .
O6 Si2 Tb1 138.17(15) 5_756 5_746
O7 Si2 Tb1 47.08(13) 5_746 5_746
O5 Si2 Tb1 110.80(18) 7_646 5_746
O1 Si2 Tb1 56.35(12) . 5_746
O6 Si2 Tb1 35.21(13) 5_756 5_756
O7 Si2 Tb1 106.25(14) 5_746 5_756
O5 Si2 Tb1 142.96(18) 7_646 5_756
O1 Si2 Tb1 87.88(13) . 5_756
Tb1 Si2 Tb1 104.55(4) 5_746 5_756
O6 Si2 Ba1 126.29(14) 5_756 8_546
O7 Si2 Ba1 51.93(13) 5_746 8_546
O5 Si2 Ba1 54.51(11) 7_646 8_546
O1 Si2 Ba1 119.19(13) . 8_546
Tb1 Si2 Ba1 79.07(3) 5_746 8_546
Tb1 Si2 Ba1 146.82(4) 5_756 8_546
O6 Si2 Ba1 78.30(14) 5_756 5_756
O7 Si2 Ba1 42.15(13) 5_746 5_756
O5 Si2 Ba1 136.97(8) 7_646 5_756
O1 Si2 Ba1 111.60(13) . 5_756
Tb1 Si2 Ba1 70.71(3) 5_746 5_756
Tb1 Si2 Ba1 65.66(2) 5_756 5_756
Ba1 Si2 Ba1 85.46(3) 8_546 5_756
O6 Si2 Ba1 137.67(15) 5_756 7_646
O7 Si2 Ba1 103.83(14) 5_746 7_646
O5 Si2 Ba1 49.40(11) 7_646 7_646
O1 Si2 Ba1 54.41(13) . 7_646
Tb1 Si2 Ba1 74.53(3) 5_746 7_646
Tb1 Si2 Ba1 136.21(4) 5_756 7_646
Ba1 Si2 Ba1 76.88(3) 8_546 7_646
Ba1 Si2 Ba1 143.37(4) 5_756 7_646
Si2 O1 Si1 125.0(2) . .
Si2 O1 Tb1 91.77(14) . 5_746
Si1 O1 Tb1 139.06(18) . 5_746
Si2 O1 Ba1 99.07(15) . 7_646
Si1 O1 Ba1 96.40(14) . 7_646
Tb1 O1 Ba1 94.39(10) 5_746 7_646
Si1 O2 Tb1 140.6(2) . 7_646
Si1 O2 Ba1 101.15(16) . 7_656
Tb1 O2 Ba1 104.04(13) 7_646 7_656
Si1 O2 Ba1 96.84(16) . 7_646
Tb1 O2 Ba1 90.40(11) 7_646 7_646
Ba1 O2 Ba1 128.97(13) 7_656 7_646
Si1 O3 Tb1 115.78(18) . .
Si1 O3 Tb1 130.42(18) . 5_756
Tb1 O3 Tb1 98.88(13) . 5_756
Si1 O3 Ba1 91.33(15) . 7_656
Tb1 O3 Ba1 121.96(13) . 7_656
Tb1 O3 Ba1 99.47(11) 5_756 7_656
Si1 O4 Tb1 130.6(2) . 1_545
Si1 O4 Ba1 130.64(18) . 1_545
Tb1 O4 Ba1 96.60(12) 1_545 1_545
Si2 O5 Si2 143.7(3) 8_445 7_646
Si2 O5 Ba1 97.82(9) 8_445 .
Si2 O5 Ba1 104.95(10) 7_646 .
Si2 O5 Ba1 104.95(10) 8_445 2_655
Si2 O5 Ba1 97.82(9) 7_646 2_655
Ba1 O5 Ba1 101.45(15) . 2_655
Si2 O6 Tb1 121.5(2) 5_756 .
Si2 O6 Ba1 121.80(18) 5_756 4_645
Tb1 O6 Ba1 111.85(13) . 4_645
Si2 O6 Ba1 104.63(17) 5_756 3_545
Tb1 O6 Ba1 93.11(11) . 3_545
Ba1 O6 Ba1 93.45(10) 4_645 3_545
Si2 O7 Tb1 103.16(17) 5_746 .
Si2 O7 Ba1 114.07(17) 5_746 1_545
Tb1 O7 Ba1 102.88(13) . 1_545
Si2 O7 Ba1 101.50(16) 5_746 4_645
Tb1 O7 Ba1 109.60(13) . 4_645
Ba1 O7 Ba1 123.96(12) 1_545 4_645

loop_
_geom_bond_atom_site_label_1
_geom_bond_atom_site_label_2
_geom_bond_distance
_geom_bond_site_symmetry_2
Tb1 O4 2.278(3) 1_565
Tb1 O2 2.285(3) 7_646
Tb1 O3 2.292(3) .
Tb1 O6 2.318(4) .
Tb1 O7 2.366(3) .
Tb1 O3 2.470(3) 5_756
Tb1 O1 2.620(3) 5_746
Tb1 Si2 3.1456(14) 5_746
Tb1 Si1 3.3502(14) .
Tb1 Si2 3.4273(14) 5_756
Tb1 Tb1 3.6203(5) 5_756
Tb1 Ba1 3.8300(4) .
Ba1 O7 2.668(3) 1_565
Ba1 O2 2.704(4) 7_656
Ba1 O6 2.800(3) 4_655
Ba1 O7 2.822(3) 4_655
Ba1 O4 2.828(3) 1_565
Ba1 O5 2.887(3) .
Ba1 O3 2.954(3) 7_656
Ba1 O1 3.025(3) 7_646
Ba1 O2 3.058(4) 7_646
Ba1 O6 3.320(4) 3_455
Ba1 Si1 3.4125(14) 7_656
Ba1 Si2 3.5131(14) 8_445
Si1 O4 1.595(4) .
Si1 O2 1.624(4) .
Si1 O3 1.642(4) .
Si1 O1 1.695(3) .
Si1 Ba1 3.4125(14) 7_656
Si1 Ba1 3.6289(14) 7_646
Si2 O6 1.589(4) 5_756
Si2 O7 1.603(4) 5_746
Si2 O5 1.647(2) 7_646
Si2 O1 1.662(3) .
Si2 Tb1 3.1456(14) 5_746
Si2 Tb1 3.4273(14) 5_756
Si2 Ba1 3.5131(14) 8_546
Si2 Ba1 3.6305(14) 5_756
Si2 Ba1 3.6742(14) 7_646
O1 Tb1 2.620(3) 5_746
O1 Ba1 3.025(3) 7_646
O2 Tb1 2.285(3) 7_646
O2 Ba1 2.704(4) 7_656
O2 Ba1 3.058(4) 7_646
O3 Tb1 2.471(3) 5_756
O3 Ba1 2.954(3) 7_656
O4 Tb1 2.278(3) 1_545
O4 Ba1 2.828(3) 1_545
O5 Si2 1.647(2) 8_445
O5 Si2 1.647(2) 7_646
O5 Ba1 2.887(3) 2_655
O6 Si2 1.589(4) 5_756
O6 Ba1 2.800(3) 4_645
O6 Ba1 3.320(4) 3_545
O7 Si2 1.603(4) 5_746
O7 Ba1 2.668(3) 1_545
O7 Ba1 2.822(3) 4_645
